data_7041241
loop_
_publ_author_name
'Bhat, Sajad A.'
'Pandey, Madhusudan K.'
'Mague, Joel T.'
'Balakrishna, Maravanji S.'

_publ_section_title
;
 Coordination of bis(azol-1-yl)methane-based bisphosphines towards Ru(II),
 Rh(I), Pd(II) and Pt(II): synthesis, structural and catalytic studies.
;
_journal_issue 1
_journal_name_full 'Dalton transactions (Cambridge, England : 2003)'
_journal_page_first 227
_journal_page_last 241
_journal_paper_doi 10.1039/c6dt04094b
_journal_volume 46
_journal_year 2016
_chemical_formula_moiety 'C29 H24 N6 P2 Se2'
_chemical_formula_sum 'C29 H24 N6 P2 Se2'
_chemical_formula_weight 676.40
_chemical_name_systematic
1-({5-[diphenyl(selenylidene)-\l^5^-phosphanyl]-1H-1,2,4-triazol-1-yl}methyl)-1H-1,2,4-triazol-5-yldiphenyl-\l^5^-phosphaneselone
_space_group_crystal_system monoclinic
_space_group_IT_number 14
_space_group_name_Hall '-P 2yn'
_space_group_name_H-M_alt 'P 1 21/n 1'
_symmetry_space_group_name_Hall '-P 2yn'
_symmetry_space_group_name_H-M 'P 1 21/n 1'
_atom_sites_solution_hydrogens geom
_atom_sites_solution_primary direct
_atom_sites_solution_secondary difmap
_audit_creation_method SHELXL-2013
_audit_update_record
;
2016-10-23 deposited with the CCDC.
2016-11-23 downloaded from the CCDC.
;
_cell_angle_alpha 90
_cell_angle_beta 103.979(2)
_cell_angle_gamma 90
_cell_formula_units_Z 4
_cell_length_a 14.321(3)
_cell_length_b 11.432(2)
_cell_length_c 17.924(3)
_cell_measurement_reflns_used 9159
_cell_measurement_temperature 150(2)
_cell_measurement_theta_max 27.0126
_cell_measurement_theta_min 2.3069
_cell_volume 2847.6(9)
_computing_cell_refinement '<i>SAINT</i> (Bruker AXS, 2013a)'
_computing_data_collection '<i>APEX2</i> (Bruker AXS, 2013)'
_computing_data_reduction '<i>SAINT</i> (Bruker AXS, 2013a)'
_computing_molecular_graphics '<i>DIAMOND</i> (Brandenburg & Putz, 2012)'
_computing_publication_material '<i>SHELXTL</i> (Bruker AXS, 2008)'
_computing_structure_refinement 'SHELXL-2013 (Sheldrick, 2013)'
_computing_structure_solution '<i>SHELXT</i> (Bruker AXS 2013b)'
_diffrn_ambient_temperature 150(2)
_diffrn_detector_area_resol_mean 8.3660
_diffrn_measured_fraction_theta_full 0.999
_diffrn_measured_fraction_theta_max 0.997
_diffrn_measurement_device_type 'Bruker Smart APEX CCD'
_diffrn_measurement_method '\f and \w scans'
_diffrn_radiation_monochromator graphite
_diffrn_radiation_type MoK\a
_diffrn_radiation_wavelength 0.71073
_diffrn_reflns_av_R_equivalents 0.0802
_diffrn_reflns_av_unetI/netI 0.1478
_diffrn_reflns_Laue_measured_fraction_full 0.999
_diffrn_reflns_Laue_measured_fraction_max 0.997
_diffrn_reflns_limit_h_max 18
_diffrn_reflns_limit_h_min -18
_diffrn_reflns_limit_k_max 14
_diffrn_reflns_limit_k_min -14
_diffrn_reflns_limit_l_max 22
_diffrn_reflns_limit_l_min -22
_diffrn_reflns_number 9159
_diffrn_reflns_point_group_measured_fraction_full 0.999
_diffrn_reflns_point_group_measured_fraction_max 0.997
_diffrn_reflns_theta_full 27.000
_diffrn_reflns_theta_max 27.123
_diffrn_reflns_theta_min 1.640
_diffrn_source 'fine-focus sealed tube'
_exptl_absorpt_coefficient_mu 2.740
_exptl_absorpt_correction_T_max 0.77
_exptl_absorpt_correction_T_min 0.56
_exptl_absorpt_correction_type multi-scan
_exptl_absorpt_process_details '<i>TWINABS</i> (Sheldrick, 2009)'
_exptl_crystal_colour colourless
_exptl_crystal_density_diffrn 1.578
_exptl_crystal_density_method 'not measured'
_exptl_crystal_description column
_exptl_crystal_F_000 1352
_exptl_crystal_size_max 0.240
_exptl_crystal_size_mid 0.110
_exptl_crystal_size_min 0.100
_exptl_transmission_factor_max 0.928
_exptl_transmission_factor_min 0.520
_refine_diff_density_max 2.088
_refine_diff_density_min -1.977
_refine_diff_density_rms 0.271
_refine_ls_extinction_method none
_refine_ls_goodness_of_fit_ref 1.041
_refine_ls_hydrogen_treatment constr
_refine_ls_matrix_type full
_refine_ls_number_parameters 353
_refine_ls_number_reflns 42623
_refine_ls_number_restraints 0
_refine_ls_restrained_S_all 1.041
_refine_ls_R_factor_all 0.1641
_refine_ls_R_factor_gt 0.0916
_refine_ls_shift/su_max 0.000
_refine_ls_shift/su_mean 0.000
_refine_ls_structure_factor_coef Fsqd
_refine_ls_weighting_details 'w=1/[\s^2^(Fo^2^)+(0.1131P)^2^+2.5490P] where P=(Fo^2^+2Fc^2^)/3'
_refine_ls_weighting_scheme calc
_refine_ls_wR_factor_gt 0.2389
_refine_ls_wR_factor_ref 0.2846
_reflns_Friedel_coverage 0.000
_reflns_number_gt 22031
_reflns_number_total 42623
_reflns_threshold_expression 'I > 2\s(I)'
_cod_data_source_file c6dt04094b2.cif
_cod_data_source_block compound6_msb671_0m_a
_cod_depositor_comments 'Adding full bibliography for 7041235--7041247.cif.'
_cod_database_code 7041241
_shelx_space_group_comment
;
The symmetry employed for this shelxl refinement is uniquely defined
by the following loop, which should always be used as a source of
symmetry information in preference to the above space-group names.
They are only intended as comments.
;
_shelx_estimated_absorpt_t_min 0.559
_shelx_estimated_absorpt_t_max 0.771
_shelxl_version_number 2013-3

loop_
_space_group_symop_operation_xyz
'x, y, z'
'-x+1/2, y+1/2, -z+1/2'
'-x, -y, -z'
'x-1/2, -y-1/2, z-1/2'

loop_
_atom_site_label
_atom_site_type_symbol
_atom_site_fract_x
_atom_site_fract_y
_atom_site_fract_z
_atom_site_U_iso_or_equiv
_atom_site_adp_type
_atom_site_occupancy
_atom_site_site_symmetry_order
_atom_site_calc_flag
_atom_site_refinement_flags_posn
_atom_site_refinement_flags_adp
Se1 Se 0.61284(7) -0.00229(8) 0.40735(6) 0.0376(3) Uani 1 1 d . .
Se2 Se 0.17368(8) 0.11927(10) 0.34745(7) 0.0487(4) Uani 1 1 d . .
P1 P 0.64277(15) 0.1779(2) 0.41030(12) 0.0243(5) Uani 1 1 d . .
P2 P 0.17399(16) 0.2428(2) 0.43357(14) 0.0307(6) Uani 1 1 d . .
N1 N 0.5379(5) 0.3478(7) 0.3128(4) 0.0316(18) Uani 1 1 d . .
N2 N 0.3890(5) 0.3336(7) 0.3334(5) 0.038(2) Uani 1 1 d . .
N3 N 0.4491(5) 0.2549(6) 0.3772(4) 0.0307(17) Uani 1 1 d . .
N4 N 0.3810(5) 0.2506(7) 0.4851(5) 0.0379(19) Uani 1 1 d . .
N5 N 0.4486(6) 0.3022(9) 0.5425(5) 0.049(2) Uani 1 1 d . .
N6 N 0.3081(4) 0.3505(5) 0.5550(3) 0.0150(13) Uani 1 1 d . .
C1 C 0.7301(6) 0.2203(8) 0.3575(5) 0.030(2) Uani 1 1 d . .
C2 C 0.7517(7) 0.1416(11) 0.3047(6) 0.047(3) Uani 1 1 d . .
H2 H 0.7239 0.0658 0.2990 0.057 Uiso 1 1 calc R U
C3 C 0.8140(9) 0.1751(13) 0.2607(7) 0.063(4) Uani 1 1 d . .
H3 H 0.8271 0.1224 0.2236 0.076 Uiso 1 1 calc R U
C4 C 0.8565(8) 0.2808(12) 0.2695(6) 0.055(3) Uani 1 1 d . .
H4 H 0.8992 0.3018 0.2386 0.066 Uiso 1 1 calc R U
C5 C 0.8386(7) 0.3574(11) 0.3220(6) 0.050(3) Uani 1 1 d . .
H5 H 0.8702 0.4311 0.3286 0.061 Uiso 1 1 calc R U
C6 C 0.7740(7) 0.3289(9) 0.3666(6) 0.040(2) Uani 1 1 d . .
H6 H 0.7606 0.3834 0.4026 0.049 Uiso 1 1 calc R U
C7 C 0.6753(6) 0.2393(9) 0.5061(5) 0.032(2) Uani 1 1 d . .
C8 C 0.7088(7) 0.1646(11) 0.5678(5) 0.045(3) Uani 1 1 d . .
H8 H 0.7168 0.0835 0.5596 0.055 Uiso 1 1 calc R U
C9 C 0.7304(8) 0.2100(16) 0.6415(6) 0.073(4) Uani 1 1 d . .
H9 H 0.7526 0.1594 0.6841 0.087 Uiso 1 1 calc R U
C10 C 0.7203(9) 0.3249(17) 0.6537(7) 0.074(5) Uani 1 1 d . .
H10 H 0.7355 0.3543 0.7048 0.089 Uiso 1 1 calc R U
C11 C 0.6881(8) 0.4008(13) 0.5931(8) 0.066(4) Uani 1 1 d . .
H11 H 0.6827 0.4821 0.6023 0.079 Uiso 1 1 calc R U
C12 C 0.6635(7) 0.3569(10) 0.5174(6) 0.043(3) Uani 1 1 d . .
H12 H 0.6392 0.4075 0.4751 0.052 Uiso 1 1 calc R U
C13 C 0.5385(6) 0.2646(7) 0.3649(5) 0.0254(18) Uani 1 1 d . .
C14 C 0.4452(7) 0.3867(9) 0.2966(5) 0.038(2) Uani 1 1 d . .
H14 H 0.4230 0.4482 0.2611 0.045 Uiso 1 1 calc R U
C15 C 0.4136(7) 0.1806(8) 0.4302(6) 0.038(2) Uani 1 1 d . .
H15A H 0.3599 0.1318 0.4011 0.045 Uiso 1 1 calc R U
H15B H 0.4656 0.1278 0.4572 0.045 Uiso 1 1 calc R U
C16 C 0.3972(8) 0.3643(11) 0.5794(6) 0.050(3) Uani 1 1 d . .
H16 H 0.4248 0.4151 0.6208 0.060 Uiso 1 1 calc R U
C17 C 0.2909(6) 0.2829(8) 0.4926(5) 0.034(2) Uani 1 1 d . .
C18 C 0.1074(6) 0.1965(8) 0.5021(5) 0.0267(19) Uani 1 1 d . .
C19 C 0.1451(6) 0.1770(8) 0.5791(5) 0.034(2) Uani 1 1 d . .
H19 H 0.2113 0.1914 0.6013 0.041 Uiso 1 1 calc R U
C20 C 0.0861(7) 0.1362(9) 0.6243(6) 0.039(2) Uani 1 1 d . .
H20 H 0.1118 0.1232 0.6776 0.047 Uiso 1 1 calc R U
C21 C -0.0099(8) 0.1145(8) 0.5919(6) 0.043(3) Uani 1 1 d . .
H21 H -0.0500 0.0868 0.6233 0.052 Uiso 1 1 calc R U
C22 C -0.0470(7) 0.1321(8) 0.5171(6) 0.037(2) Uani 1 1 d . .
H22 H -0.1131 0.1162 0.4956 0.044 Uiso 1 1 calc R U
C23 C 0.0099(6) 0.1733(8) 0.4704(6) 0.032(2) Uani 1 1 d . .
H23 H -0.0171 0.1857 0.4172 0.038 Uiso 1 1 calc R U
C24 C 0.1235(6) 0.3812(8) 0.3959(5) 0.029(2) Uani 1 1 d . .
C25 C 0.1090(7) 0.4034(9) 0.3179(6) 0.041(2) Uani 1 1 d . .
H25 H 0.1271 0.3470 0.2851 0.050 Uiso 1 1 calc R U
C26 C 0.0672(8) 0.5096(12) 0.2878(7) 0.060(4) Uani 1 1 d . .
H26 H 0.0567 0.5248 0.2343 0.072 Uiso 1 1 calc R U
C27 C 0.0419(8) 0.5906(11) 0.3341(8) 0.054(3) Uani 1 1 d . .
H27 H 0.0148 0.6629 0.3133 0.065 Uiso 1 1 calc R U
C28 C 0.0553(7) 0.5684(10) 0.4108(7) 0.050(3) Uani 1 1 d . .
H28 H 0.0356 0.6247 0.4428 0.060 Uiso 1 1 calc R U
C29 C 0.0973(6) 0.4648(9) 0.4426(6) 0.035(2) Uani 1 1 d . .
H29 H 0.1080 0.4514 0.4963 0.042 Uiso 1 1 calc R U

loop_
_atom_site_aniso_label
_atom_site_aniso_U_11
_atom_site_aniso_U_22
_atom_site_aniso_U_33
_atom_site_aniso_U_23
_atom_site_aniso_U_13
_atom_site_aniso_U_12
Se1 0.0377(6) 0.0311(6) 0.0488(6) 0.0037(4) 0.0194(5) 0.0063(4)
Se2 0.0426(7) 0.0528(7) 0.0557(7) -0.0147(5) 0.0217(5) -0.0099(5)
P1 0.0131(10) 0.0341(13) 0.0265(11) 0.0029(9) 0.0060(8) 0.0028(9)
P2 0.0191(11) 0.0378(14) 0.0387(13) 0.0018(11) 0.0139(10) -0.0004(10)
N1 0.028(4) 0.037(5) 0.031(4) 0.007(3) 0.009(3) 0.008(3)
N2 0.024(4) 0.042(5) 0.048(5) 0.009(4) 0.006(4) 0.014(4)
N3 0.017(3) 0.035(4) 0.040(4) 0.005(3) 0.007(3) 0.006(3)
N4 0.020(4) 0.047(5) 0.048(5) 0.008(4) 0.012(4) 0.001(4)
N5 0.027(4) 0.063(6) 0.053(6) 0.007(5) 0.004(4) -0.013(4)
N6 0.020(4) 0.047(5) 0.048(5) 0.008(4) 0.012(4) 0.001(4)
C1 0.020(4) 0.045(6) 0.024(4) 0.007(4) 0.004(4) 0.005(4)
C2 0.034(6) 0.072(8) 0.042(6) -0.007(5) 0.019(5) -0.007(5)
C3 0.053(8) 0.094(10) 0.053(7) -0.006(7) 0.034(6) 0.000(7)
C4 0.032(6) 0.100(10) 0.038(6) 0.017(6) 0.018(5) 0.003(6)
C5 0.025(5) 0.065(8) 0.062(7) 0.021(6) 0.011(5) -0.009(5)
C6 0.030(5) 0.050(6) 0.042(6) 0.005(5) 0.009(4) -0.007(5)
C7 0.010(4) 0.054(6) 0.034(5) -0.007(4) 0.008(4) -0.007(4)
C8 0.022(5) 0.083(8) 0.031(5) 0.007(5) 0.005(4) 0.003(5)
C9 0.033(6) 0.154(15) 0.030(6) -0.002(8) 0.006(5) -0.017(8)
C10 0.041(7) 0.153(16) 0.033(7) -0.032(9) 0.016(6) -0.039(9)
C11 0.033(6) 0.090(10) 0.085(10) -0.053(8) 0.034(7) -0.036(6)
C12 0.026(5) 0.061(7) 0.045(6) -0.013(5) 0.015(4) -0.012(5)
C13 0.018(4) 0.030(5) 0.028(5) -0.002(4) 0.006(3) 0.001(4)
C14 0.032(5) 0.047(6) 0.033(5) 0.008(4) 0.003(4) 0.017(5)
C15 0.026(5) 0.034(5) 0.059(6) 0.011(5) 0.021(5) 0.009(4)
C16 0.048(7) 0.063(8) 0.039(6) 0.002(5) 0.009(5) -0.022(6)
C17 0.016(4) 0.041(6) 0.045(6) 0.009(4) 0.008(4) 0.002(4)
C18 0.016(4) 0.031(5) 0.037(5) 0.002(4) 0.012(4) 0.000(4)
C19 0.020(4) 0.044(6) 0.039(5) 0.002(4) 0.008(4) 0.000(4)
C20 0.034(5) 0.050(6) 0.037(5) 0.011(5) 0.017(4) 0.008(5)
C21 0.041(6) 0.037(6) 0.059(7) 0.010(5) 0.029(5) -0.002(5)
C22 0.019(4) 0.037(5) 0.057(7) -0.002(5) 0.014(4) -0.006(4)
C23 0.019(4) 0.038(5) 0.039(5) 0.003(4) 0.007(4) 0.001(4)
C24 0.018(4) 0.032(5) 0.040(5) 0.005(4) 0.012(4) -0.005(4)
C25 0.029(5) 0.057(7) 0.037(6) -0.003(5) 0.005(4) -0.012(5)
C26 0.036(6) 0.086(10) 0.047(7) 0.027(7) -0.009(5) -0.022(7)
C27 0.029(6) 0.051(7) 0.081(9) 0.025(7) 0.012(6) 0.000(5)
C28 0.029(6) 0.042(7) 0.086(9) 0.010(6) 0.029(6) 0.007(5)
C29 0.027(5) 0.041(6) 0.042(6) 0.004(4) 0.017(4) -0.004(4)

loop_
_atom_type_symbol
_atom_type_description
_atom_type_scat_dispersion_real
_atom_type_scat_dispersion_imag
_atom_type_scat_source
C C 0.0033 0.0016 'International Tables Vol C Tables 4.2.6.8 and 6.1.1.4'
H H 0.0000 0.0000 'International Tables Vol C Tables 4.2.6.8 and 6.1.1.4'
N N 0.0061 0.0033 'International Tables Vol C Tables 4.2.6.8 and 6.1.1.4'
P P 0.1023 0.0942 'International Tables Vol C Tables 4.2.6.8 and 6.1.1.4'
Se Se -0.0929 2.2259 'International Tables Vol C Tables 4.2.6.8 and 6.1.1.4'

loop_
_geom_angle_atom_site_label_1
_geom_angle_atom_site_label_2
_geom_angle_atom_site_label_3
_geom_angle
C1 P1 C7 109.9(4)
C1 P1 C13 102.6(4)
C7 P1 C13 102.1(4)
C1 P1 Se1 114.3(3)
C7 P1 Se1 114.1(3)
C13 P1 Se1 112.5(3)
C24 P2 C18 106.4(4)
C24 P2 C17 103.1(4)
C18 P2 C17 104.1(4)
C24 P2 Se2 112.8(3)
C18 P2 Se2 113.4(3)
C17 P2 Se2 116.1(3)
C13 N1 C14 102.9(7)
C14 N2 N3 102.6(7)
C13 N3 N2 110.1(7)
C13 N3 C15 130.3(7)
N2 N3 C15 119.5(7)
N5 N4 C17 108.7(8)
N5 N4 C15 118.1(8)
C17 N4 C15 133.2(8)
C16 N5 N4 103.4(8)
C16 N6 C17 109.4(8)
C6 C1 C2 119.3(9)
C6 C1 P1 122.1(7)
C2 C1 P1 118.6(7)
C3 C2 C1 119.4(11)
C3 C2 H2 120.3
C1 C2 H2 120.3
C4 C3 C2 121.3(12)
C4 C3 H3 119.4
C2 C3 H3 119.4
C3 C4 C5 120.4(10)
C3 C4 H4 119.8
C5 C4 H4 119.8
C4 C5 C6 120.6(11)
C4 C5 H5 119.7
C6 C5 H5 119.7
C1 C6 C5 119.1(10)
C1 C6 H6 120.5
C5 C6 H6 120.5
C12 C7 C8 121.0(9)
C12 C7 P1 120.4(8)
C8 C7 P1 118.6(8)
C9 C8 C7 119.0(13)
C9 C8 H8 120.5
C7 C8 H8 120.5
C10 C9 C8 120.9(13)
C10 C9 H9 119.5
C8 C9 H9 119.5
C9 C10 C11 120.9(11)
C9 C10 H10 119.5
C11 C10 H10 119.5
C10 C11 C12 119.5(13)
C10 C11 H11 120.2
C12 C11 H11 120.2
C7 C12 C11 118.6(11)
C7 C12 H12 120.7
C11 C12 H12 120.7
N1 C13 N3 109.1(7)
N1 C13 P1 124.8(6)
N3 C13 P1 126.2(7)
N2 C14 N1 115.4(8)
N2 C14 H14 122.3
N1 C14 H14 122.3
N4 C15 N3 110.2(8)
N4 C15 H15A 109.6
N3 C15 H15A 109.6
N4 C15 H15B 109.6
N3 C15 H15B 109.6
H15A C15 H15B 108.1
N6 C16 N5 113.8(10)
N6 C16 H16 123.1
N5 C16 H16 123.1
N6 C17 N4 104.5(8)
N6 C17 P2 126.5(6)
N4 C17 P2 129.1(8)
C19 C18 C23 119.2(8)
C19 C18 P2 126.0(7)
C23 C18 P2 114.8(7)
C18 C19 C20 119.7(9)
C18 C19 H19 120.1
C20 C19 H19 120.1
C21 C20 C19 120.1(9)
C21 C20 H20 120.0
C19 C20 H20 120.0
C22 C21 C20 120.7(9)
C22 C21 H21 119.7
C20 C21 H21 119.7
C21 C22 C23 120.6(9)
C21 C22 H22 119.7
C23 C22 H22 119.7
C22 C23 C18 119.7(9)
C22 C23 H23 120.1
C18 C23 H23 120.1
C29 C24 C25 119.2(9)
C29 C24 P2 121.6(7)
C25 C24 P2 119.2(8)
C24 C25 C26 119.5(11)
C24 C25 H25 120.2
C26 C25 H25 120.2
C27 C26 C25 120.6(11)
C27 C26 H26 119.7
C25 C26 H26 119.7
C26 C27 C28 119.9(11)
C26 C27 H27 120.0
C28 C27 H27 120.0
C27 C28 C29 121.0(11)
C27 C28 H28 119.5
C29 C28 H28 119.5
C24 C29 C28 119.7(10)
C24 C29 H29 120.2
C28 C29 H29 120.2

loop_
_geom_bond_atom_site_label_1
_geom_bond_atom_site_label_2
_geom_bond_distance
Se1 P1 2.102(3)
Se2 P2 2.091(3)
P1 C1 1.806(9)
P1 C7 1.809(9)
P1 C13 1.813(8)
P2 C24 1.802(9)
P2 C18 1.806(8)
P2 C17 1.811(9)
N1 C13 1.331(11)
N1 C14 1.364(11)
N2 C14 1.306(12)
N2 N3 1.357(10)
N3 C13 1.355(10)
N3 C15 1.454(11)
N4 N5 1.364(11)
N4 C17 1.379(11)
N4 C15 1.433(12)
N5 C16 1.311(14)
N6 C16 1.255(12)
N6 C17 1.332(11)
C1 C6 1.384(13)
C1 C2 1.395(13)
C2 C3 1.378(14)
C2 H2 0.9500
C3 C4 1.345(17)
C3 H3 0.9500
C4 C5 1.355(16)
C4 H4 0.9500
C5 C6 1.399(13)
C5 H5 0.9500
C6 H6 0.9500
C7 C12 1.377(14)
C7 C8 1.388(14)
C8 C9 1.384(16)
C8 H8 0.9500
C9 C10 1.35(2)
C9 H9 0.9500
C10 C11 1.38(2)
C10 H10 0.9500
C11 C12 1.409(15)
C11 H11 0.9500
C12 H12 0.9500
C14 H14 0.9500
C15 H15A 0.9900
C15 H15B 0.9900
C16 H16 0.9500
C18 C19 1.374(12)
C18 C23 1.400(11)
C19 C20 1.385(12)
C19 H19 0.9500
C20 C21 1.379(14)
C20 H20 0.9500
C21 C22 1.333(14)
C21 H21 0.9500
C22 C23 1.383(13)
C22 H22 0.9500
C23 H23 0.9500
C24 C29 1.381(13)
C24 C25 1.386(13)
C25 C26 1.403(15)
C25 H25 0.9500
C26 C27 1.349(17)
C26 H26 0.9500
C27 C28 1.365(16)
C27 H27 0.9500
C28 C29 1.387(14)
C28 H28 0.9500
C29 H29 0.9500
